data_2002507
loop_
_publ_author_name
'Mueller-Buschbaum, Hk'
'Boje, J'

_publ_section_title
;
Ein Beitrag ueber dotiertes Lanthancuprat: La1.5 Sr0.5 Cu0.75 M0.25 O4
(M= Ti4+, Ir4+)
;
_journal_name_full 'Journal of the Less-Common Metals'
_journal_page_first 179
_journal_page_last 183
_journal_paper_doi 10.1016/0022-5088(90)90303-2
_journal_volume 167
_journal_year 1990
_chemical_formula_structural 'La1.5 Sr0.5 Cu0.75 Ir0.25 O4'
_chemical_formula_sum 'Cu0.75 Ir0.25 La1.5 O4 Sr0.5'
_chemical_name_systematic
;
Lanthanum strontium copper iridium oxide (1.5/0.5/0.75/.25/4)
;
_space_group_IT_number 64
_symmetry_cell_setting orthorhombic
_symmetry_Int_Tables_number 64
_symmetry_space_group_name_Hall '-A 2ab 2ab'
_symmetry_space_group_name_H-M 'A b m a'
_cell_angle_alpha 90
_cell_angle_beta 90
_cell_angle_gamma 90
_cell_formula_units_Z 4
_cell_length_a 5.3991(12)
_cell_length_b 5.4070(7)
_cell_length_c 13.1042(22)
_cell_volume 382.6
_refine_ls_R_factor_all 0.04
_cod_original_formula_sum 'Cu.75 Ir.25 La1.5 O4 Sr.5'
_cod_database_code 2002507

loop_
_symmetry_equiv_pos_as_xyz
x,y,z
-x,y,-z
1/2+x,y,1/2-z
1/2-x,y,1/2+z
-x,-y,-z
x,-y,z
1/2-x,-y,1/2+z
1/2+x,-y,1/2-z
x,1/2+y,1/2+z
-x,1/2+y,1/2-z
1/2+x,1/2+y,-z
1/2-x,1/2+y,z
-x,1/2-y,1/2-z
x,1/2-y,1/2+z
1/2-x,1/2-y,z
1/2+x,1/2-y,-z

loop_
_atom_site_label
_atom_site_type_symbol
_atom_site_symmetry_multiplicity
_atom_site_Wyckoff_symbol
_atom_site_fract_x
_atom_site_fract_y
_atom_site_fract_z
_atom_site_occupancy
_atom_site_attached_hydrogens
_atom_site_calc_flag
La1 La3+ 8 f 0.9871(8) 0. 0.3599(1) 0.75 0 d
Sr1 Sr2+ 8 f 0.9871(8) 0. 0.3599(1) 0.25 0 d
Cu1 Cu2+ 4 a 0. 0. 0. 0.75 0 d
Ir1 Ir4+ 4 a 0. 0. 0. 0.25 0 d
O1 O2- 8 e 0.25 0.25 0.0089(18) 1. 0 d
O2 O2- 8 f 0.9766(69) 0. 0.1773(12) 1. 0 d

loop_
_atom_type_symbol
_atom_type_oxidation_number
La3+ 3.000
Sr2+ 2.000
Cu2+ 2.000
Ir4+ 4.000
O2- -2.000
